data_2228925
loop_
_publ_author_name
'Doboszewski, Bogdan'
'Nazarenko, Alexander Y.'
'Nemykin, Victor N.'

_publ_section_title
;
 3'-<i>O</i>-Acetyl-2'-deoxyuridine
;
_journal_coeditor_code ZL2331
_journal_issue 1
_journal_name_full 'Acta Crystallographica Section E'
_journal_page_first o3
_journal_page_last o4
_journal_paper_doi 10.1107/S160053681004938X
_journal_volume 67
_journal_year 2011
_chemical_formula_iupac 'C11 H14 N2 O6'
_chemical_formula_moiety 'C11 H14 N2 O6'
_chemical_formula_sum 'C11 H14 N2 O6'
_chemical_formula_weight 270.24
_chemical_melting_point 461
_chemical_name_common 3'-O-Acetyl-2'-deoxyuridine
_chemical_name_systematic
;
(2<i>R</i>,3<i>S</i>,5<i>R</i>)-5-(2,4-dioxo-1,2,3,4-tetrahydropyrimidin-1-yl)-
2-(hydroxymethyl)tetrahydrofuran-3-yl acetate
;
_space_group_IT_number 5
_symmetry_cell_setting monoclinic
_symmetry_space_group_name_Hall 'C 2y'
_symmetry_space_group_name_H-M 'C 1 2 1'
_atom_sites_solution_hydrogens geom
_atom_sites_solution_primary direct
_atom_sites_solution_secondary difmap
_audit_creation_method SHELXL-97
_cell_angle_alpha 90
_cell_angle_beta 111.307(8)
_cell_angle_gamma 90
_cell_formula_units_Z 8
_cell_length_a 22.8919(4)
_cell_length_b 6.86760(10)
_cell_length_c 17.2789(12)
_cell_measurement_reflns_used 9690
_cell_measurement_temperature 291(2)
_cell_measurement_theta_max 68.2
_cell_measurement_theta_min 6.8
_cell_volume 2530.8(2)
_computing_cell_refinement '<i>CrystalClear-SM Expert</i> (Rigaku, 2009)'
_computing_data_collection '<i>CrystalClear-SM Expert</i> (Rigaku, 2009)'
_computing_data_reduction '<i>CrystalClear-SM Expert</i> (Rigaku, 2009)'
_computing_molecular_graphics
;
<i>ORTEP-3 for Windows</i> (Farrugia, 1997) and
<i>Mercury</i> (Macrae  <i>et al.</i>, 2008)
;
_computing_publication_material '<i>PLATON</i> (Spek, 2009)'
_computing_structure_refinement 'SHELXL97 (Sheldrick, 2008)'
_computing_structure_solution 'SHELXS97 (Sheldrick, 2008)'
_diffrn_ambient_temperature 291(2)
_diffrn_detector_area_resol_mean 10
_diffrn_measured_fraction_theta_full 0.991
_diffrn_measured_fraction_theta_max 0.991
_diffrn_measurement_device_type 'Rigaku R-AXIS RAPID II imaging plate'
_diffrn_measurement_method \w
_diffrn_radiation_monochromator graphite
_diffrn_radiation_type CuK\a
_diffrn_radiation_wavelength 1.54187
_diffrn_reflns_av_R_equivalents 0.0691
_diffrn_reflns_av_sigmaI/netI 0.0756
_diffrn_reflns_limit_h_max 22
_diffrn_reflns_limit_h_min -27
_diffrn_reflns_limit_k_max 7
_diffrn_reflns_limit_k_min -8
_diffrn_reflns_limit_l_max 20
_diffrn_reflns_limit_l_min -17
_diffrn_reflns_number 11957
_diffrn_reflns_theta_full 66.99
_diffrn_reflns_theta_max 66.99
_diffrn_reflns_theta_min 6.77
_diffrn_standards_decay_% 0
_diffrn_standards_interval_count 11957
_diffrn_standards_interval_time 12
_exptl_absorpt_coefficient_mu 1.001
_exptl_absorpt_correction_T_max 0.88
_exptl_absorpt_correction_T_min 0.84
_exptl_absorpt_correction_type multi-scan
_exptl_absorpt_process_details
;
(<i>ABSCOR</i>; Higashi, 1995)
;
_exptl_crystal_colour colourless
_exptl_crystal_density_diffrn 1.418
_exptl_crystal_density_method 'not measured'
_exptl_crystal_description block
_exptl_crystal_F_000 1136
_exptl_crystal_size_max 0.2
_exptl_crystal_size_mid 0.15
_exptl_crystal_size_min 0.1
_refine_diff_density_max 0.236
_refine_diff_density_min -0.238
_refine_ls_abs_structure_details 'Flack (1983), 1927 Friedel pairs'
_refine_ls_abs_structure_Flack 0.0(2)
_refine_ls_extinction_coef 0.0016(2)
_refine_ls_extinction_expression Fc^*^=kFc[1+0.001xFc^2^\l^3^/sin(2\q)]^-1/4^
_refine_ls_extinction_method 'SHELXL97 (Sheldrick, 2008)'
_refine_ls_goodness_of_fit_ref 1.104
_refine_ls_hydrogen_treatment constr
_refine_ls_matrix_type full
_refine_ls_number_parameters 346
_refine_ls_number_reflns 4372
_refine_ls_number_restraints 1
_refine_ls_restrained_S_all 1.104
_refine_ls_R_factor_all 0.0952
_refine_ls_R_factor_gt 0.0483
_refine_ls_shift/su_max 0.000
_refine_ls_shift/su_mean 0.000
_refine_ls_structure_factor_coef Fsqd
_refine_ls_weighting_details 'calc w=1/[\s^2^(Fo^2^)+(0.0552P)^2^+0.1596P] where P=(Fo^2^+2Fc^2^)/3'
_refine_ls_weighting_scheme calc
_refine_ls_wR_factor_gt 0.1036
_refine_ls_wR_factor_ref 0.1486
_reflns_number_gt 2609
_reflns_number_total 4372
_reflns_threshold_expression I>2sigma(I)
_cod_data_source_file zl2331.cif
_cod_data_source_block I
_cod_original_sg_symbol_H-M 'C 2'
_cod_database_code 2228925
_cod_database_fobs_code 2228925

loop_
_symmetry_equiv_pos_as_xyz
'x, y, z'
'-x, y, -z'
'x+1/2, y+1/2, z'
'-x+1/2, y+1/2, -z'

loop_
_atom_site_type_symbol
_atom_site_label
_atom_site_fract_x
_atom_site_fract_y
_atom_site_fract_z
_atom_site_U_iso_or_equiv
_atom_site_adp_type
_atom_site_calc_flag
_atom_site_refinement_flags
_atom_site_occupancy
_atom_site_disorder_assembly
_atom_site_disorder_group
O O1 0.46379(15) 0.4346(4) 0.81776(18) 0.0769(9) Uani d . 1 . .
O O2 0.40640(14) 0.0919(4) 1.00331(19) 0.0794(9) Uani d . 1 . .
O O3 0.46084(12) -0.0505(4) 0.68957(16) 0.0697(8) Uani d . 1 . .
O O4 0.54767(15) -0.3837(5) 0.7567(2) 0.0912(11) Uani d . 1 . .
H H1 0.5257 -0.4439 0.7769 0.137 Uiso calc R 1 . .
O O5 0.56917(13) 0.1405(4) 0.63582(18) 0.0689(8) Uani d . 1 . .
O O6 0.59476(16) -0.0887(6) 0.5611(2) 0.0920(11) Uani d . 1 . .
N N1 0.46541(16) 0.1042(5) 0.8110(2) 0.0590(9) Uani d . 1 . .
N N2 0.43469(16) 0.2568(5) 0.9092(2) 0.0631(9) Uani d . 1 . .
H H2 0.4267 0.3631 0.9297 0.076 Uiso calc R 1 . .
C C1 0.45611(19) 0.2760(6) 0.8447(2) 0.0562(10) Uani d . 1 . .
C C2 0.4246(2) 0.0868(7) 0.9442(3) 0.0698(12) Uani d . 1 . .
C C3 0.4369(2) -0.0844(7) 0.9075(3) 0.0809(15) Uani d . 1 . .
H H3A 0.4314 -0.2061 0.9274 0.097 Uiso calc R 1 . .
C C4 0.4567(2) -0.0696(7) 0.8439(3) 0.0743(13) Uani d . 1 . .
H H4A 0.4649 -0.1836 0.8206 0.089 Uiso calc R 1 . .
C C5 0.48799(18) 0.1107(6) 0.7418(2) 0.0563(10) Uani d . 1 . .
H H5A 0.4743 0.2322 0.7107 0.068 Uiso calc R 1 . .
C C6 0.55755(18) 0.0894(6) 0.7668(2) 0.0612(11) Uani d . 1 . .
H H6A 0.5749 0.0100 0.8163 0.073 Uiso calc R 1 . .
H H6B 0.5781 0.2153 0.7767 0.073 Uiso calc R 1 . .
C C7 0.56437(19) -0.0114(6) 0.6914(2) 0.0609(11) Uani d . 1 . .
H H7A 0.6012 -0.0965 0.7082 0.073 Uiso calc R 1 . .
C C8 0.5048(2) -0.1272(6) 0.6545(3) 0.0640(11) Uani d . 1 . .
H H8A 0.4877 -0.1063 0.5943 0.077 Uiso calc R 1 . .
C C9 0.5126(2) -0.3445(7) 0.6714(3) 0.0788(14) Uani d . 1 . .
H H9A 0.4716 -0.4047 0.6559 0.095 Uiso calc R 1 . .
H H9B 0.5339 -0.4016 0.6375 0.095 Uiso calc R 1 . .
C C10 0.5876(2) 0.0811(9) 0.5732(3) 0.0784(14) Uani d . 1 . .
C C11 0.5960(3) 0.2490(9) 0.5245(3) 0.110(2) Uani d . 1 . .
H H11A 0.6366 0.2416 0.5201 0.164 Uiso calc R 1 . .
H H11B 0.5928 0.3680 0.5518 0.164 Uiso calc R 1 . .
H H11C 0.5641 0.2462 0.4699 0.164 Uiso calc R 1 . .
O O21 0.70463(14) 0.1998(4) 0.87917(18) 0.0703(8) Uani d . 1 . .
O O22 0.61778(17) 0.5604(4) 1.0291(2) 0.1020(13) Uani d . 1 . .
O O23 0.78772(13) 0.6734(4) 0.82972(16) 0.0676(8) Uani d . 1 . .
O O24 0.71663(15) 1.0090(5) 0.7407(2) 0.0874(10) Uani d . 1 . .
H H24 0.7181 1.0662 0.7830 0.131 Uiso calc R 1 . .
O O25 0.76788(13) 0.4633(5) 0.65709(18) 0.0737(9) Uani d . 1 . .
O O26 0.80745(19) 0.6677(7) 0.5882(2) 0.1077(13) Uani d . 1 . .
N N21 0.71512(15) 0.5305(5) 0.87739(19) 0.0575(9) Uani d . 1 . .
N N22 0.66228(16) 0.3867(5) 0.9545(2) 0.0647(9) Uani d . 1 . .
H H22 0.6502 0.2828 0.9722 0.078 Uiso calc R 1 . .
C C21 0.6952(2) 0.3601(7) 0.9015(3) 0.0588(11) Uani d . 1 . .
C C22 0.6469(2) 0.5612(7) 0.9816(3) 0.0710(13) Uani d . 1 . .
C C23 0.6674(2) 0.7311(6) 0.9510(2) 0.0638(12) Uani d . 1 . .
H H23A 0.6586 0.8544 0.9663 0.077 Uiso calc R 1 . .
C C24 0.6993(2) 0.7113(5) 0.9002(2) 0.0610(11) Uani d . 1 . .
H H24A 0.7114 0.8228 0.8794 0.073 Uiso calc R 1 . .
C C25 0.74536(19) 0.5179(6) 0.8160(2) 0.0582(10) Uani d . 1 . .
H H25A 0.7679 0.3940 0.8225 0.070 Uiso calc R 1 . .
C C26 0.69949(18) 0.5388(7) 0.7270(2) 0.0625(11) Uani d . 1 . .
H H26A 0.6828 0.4134 0.7034 0.075 Uiso calc R 1 . .
H H26B 0.6651 0.6248 0.7238 0.075 Uiso calc R 1 . .
C C27 0.73937(19) 0.6245(6) 0.6843(2) 0.0614(11) Uani d . 1 . .
H H27A 0.7148 0.7069 0.6375 0.074 Uiso calc R 1 . .
C C28 0.7886(2) 0.7422(6) 0.7511(3) 0.0641(11) Uani d . 1 . .
H H28A 0.8298 0.7140 0.7485 0.077 Uiso calc R 1 . .
C C29 0.7786(2) 0.9609(7) 0.7462(3) 0.0813(14) Uani d . 1 . .
H H29A 0.8087 1.0218 0.7951 0.098 Uiso calc R 1 . .
H H29B 0.7856 1.0113 0.6979 0.098 Uiso calc R 1 . .
C C30 0.7987(2) 0.5034(9) 0.6061(3) 0.0817(15) Uani d . 1 . .
C C31 0.8202(2) 0.3226(9) 0.5769(3) 0.108(2) Uani d . 1 . .
H H31A 0.8428 0.3565 0.5417 0.162 Uiso calc R 1 . .
H H31B 0.7846 0.2443 0.5463 0.162 Uiso calc R 1 . .
H H31C 0.8472 0.2506 0.6240 0.162 Uiso calc R 1 . .

loop_
_atom_site_aniso_label
_atom_site_aniso_U_11
_atom_site_aniso_U_22
_atom_site_aniso_U_33
_atom_site_aniso_U_12
_atom_site_aniso_U_13
_atom_site_aniso_U_23
O1 0.111(2) 0.0498(18) 0.092(2) -0.0016(18) 0.0627(19) 0.0023(17)
O2 0.103(2) 0.065(2) 0.098(2) 0.0078(17) 0.070(2) 0.0114(17)
O3 0.0616(17) 0.0763(19) 0.0791(19) -0.0050(16) 0.0350(15) -0.0208(16)
O4 0.087(2) 0.080(2) 0.102(2) -0.0043(18) 0.0301(19) 0.0241(19)
O5 0.080(2) 0.0643(19) 0.0775(19) 0.0011(16) 0.0471(16) 0.0052(16)
O6 0.108(3) 0.099(3) 0.087(2) -0.001(2) 0.058(2) -0.018(2)
N1 0.077(2) 0.045(2) 0.072(2) 0.0068(17) 0.0471(19) 0.0022(17)
N2 0.085(2) 0.045(2) 0.078(2) 0.0013(18) 0.052(2) 0.0004(18)
C1 0.064(3) 0.048(2) 0.069(3) 0.000(2) 0.039(2) 0.000(2)
C2 0.084(3) 0.060(3) 0.080(3) 0.002(2) 0.048(3) 0.005(3)
C3 0.119(4) 0.049(3) 0.106(4) 0.007(3) 0.078(3) 0.005(3)
C4 0.101(4) 0.047(3) 0.095(3) -0.006(2) 0.059(3) 0.001(2)
C5 0.064(3) 0.052(2) 0.065(2) -0.004(2) 0.038(2) -0.003(2)
C6 0.061(2) 0.065(3) 0.068(2) -0.005(2) 0.036(2) -0.007(2)
C7 0.061(3) 0.057(3) 0.074(3) 0.001(2) 0.035(2) 0.005(2)
C8 0.078(3) 0.058(3) 0.059(2) -0.001(2) 0.029(2) -0.005(2)
C9 0.090(3) 0.063(3) 0.089(3) -0.006(3) 0.040(3) -0.010(3)
C10 0.077(3) 0.097(4) 0.073(3) -0.011(3) 0.040(3) -0.016(3)
C11 0.135(5) 0.127(5) 0.091(4) -0.033(4) 0.069(4) 0.012(4)
O21 0.092(2) 0.0456(18) 0.086(2) 0.0012(16) 0.0480(17) -0.0062(16)
O22 0.160(3) 0.062(2) 0.141(3) 0.013(2) 0.124(3) 0.006(2)
O23 0.0711(18) 0.0721(19) 0.0663(17) -0.0189(15) 0.0328(14) -0.0018(15)
O24 0.084(2) 0.081(3) 0.103(3) 0.0105(18) 0.0398(18) -0.015(2)
O25 0.083(2) 0.077(2) 0.078(2) -0.0012(18) 0.0493(17) -0.0081(17)
O26 0.119(3) 0.125(3) 0.107(3) 0.007(3) 0.074(2) 0.025(3)
N21 0.067(2) 0.052(2) 0.063(2) 0.0026(16) 0.0364(17) 0.0013(17)
N22 0.084(2) 0.050(2) 0.082(2) 0.0043(18) 0.055(2) 0.0060(18)
C21 0.071(3) 0.050(3) 0.060(2) -0.005(2) 0.030(2) 0.001(2)
C22 0.098(4) 0.049(3) 0.077(3) 0.010(2) 0.045(3) 0.004(2)
C23 0.087(3) 0.046(3) 0.072(3) 0.007(2) 0.045(3) -0.001(2)
C24 0.083(3) 0.040(2) 0.069(3) 0.002(2) 0.038(2) 0.005(2)
C25 0.064(2) 0.053(3) 0.068(3) -0.001(2) 0.038(2) 0.003(2)
C26 0.061(3) 0.065(3) 0.066(3) -0.006(2) 0.029(2) -0.007(2)
C27 0.064(3) 0.062(3) 0.064(2) 0.004(2) 0.031(2) -0.002(2)
C28 0.066(3) 0.064(3) 0.076(3) -0.001(2) 0.043(2) 0.003(2)
C29 0.093(4) 0.071(3) 0.093(3) -0.008(3) 0.048(3) -0.006(3)
C30 0.068(3) 0.108(5) 0.076(3) -0.004(3) 0.034(3) -0.002(3)
C31 0.092(4) 0.141(6) 0.113(4) -0.020(4) 0.063(3) -0.052(4)

loop_
_atom_type_symbol
_atom_type_description
_atom_type_scat_dispersion_real
_atom_type_scat_dispersion_imag
_atom_type_scat_source
C C 0.0181 0.0091 'International Tables Vol C Tables 4.2.6.8 and 6.1.1.4'
H H 0.0000 0.0000 'International Tables Vol C Tables 4.2.6.8 and 6.1.1.4'
N N 0.0311 0.0180 'International Tables Vol C Tables 4.2.6.8 and 6.1.1.4'
O O 0.0492 0.0322 'International Tables Vol C Tables 4.2.6.8 and 6.1.1.4'

loop_
_geom_angle_atom_site_label_1
_geom_angle_atom_site_label_2
_geom_angle_atom_site_label_3
_geom_angle_site_symmetry_1
_geom_angle_site_symmetry_3
_geom_angle
_geom_angle_publ_flag
C5 O3 C8 . . 109.8(3) ?
C9 O4 H1 . . 109.5 ?
C10 O5 C7 . . 115.6(4) ?
C4 N1 C1 . . 120.5(3) ?
C4 N1 C5 . . 120.9(4) ?
C1 N1 C5 . . 118.5(3) ?
C2 N2 C1 . . 127.2(4) ?
C2 N2 H2 . . 116.4 ?
C1 N2 H2 . . 116.4 ?
O1 C1 N1 . . 122.7(4) ?
O1 C1 N2 . . 122.5(4) ?
N1 C1 N2 . . 114.7(4) ?
O2 C2 N2 . . 120.1(4) ?
O2 C2 C3 . . 125.3(4) ?
N2 C2 C3 . . 114.6(4) ?
C4 C3 C2 . . 119.3(4) ?
C4 C3 H3A . . 120.4 ?
C2 C3 H3A . . 120.4 ?
C3 C4 N1 . . 123.5(4) ?
C3 C4 H4A . . 118.2 ?
N1 C4 H4A . . 118.2 ?
O3 C5 N1 . . 107.0(3) ?
O3 C5 C6 . . 106.3(3) ?
N1 C5 C6 . . 114.5(3) ?
O3 C5 H5A . . 109.6 ?
N1 C5 H5A . . 109.6 ?
C6 C5 H5A . . 109.6 ?
C5 C6 C7 . . 103.0(3) ?
C5 C6 H6A . . 111.2 ?
C7 C6 H6A . . 111.2 ?
C5 C6 H6B . . 111.2 ?
C7 C6 H6B . . 111.2 ?
H6A C6 H6B . . 109.1 ?
O5 C7 C8 . . 112.0(3) ?
O5 C7 C6 . . 107.1(3) ?
C8 C7 C6 . . 104.0(3) ?
O5 C7 H7A . . 111.2 ?
C8 C7 H7A . . 111.2 ?
C6 C7 H7A . . 111.2 ?
O3 C8 C7 . . 106.9(3) ?
O3 C8 C9 . . 109.1(4) ?
C7 C8 C9 . . 114.3(4) ?
O3 C8 H8A . . 108.8 ?
C7 C8 H8A . . 108.8 ?
C9 C8 H8A . . 108.8 ?
O4 C9 C8 . . 111.6(4) ?
O4 C9 H9A . . 109.3 ?
C8 C9 H9A . . 109.3 ?
O4 C9 H9B . . 109.3 ?
C8 C9 H9B . . 109.3 ?
H9A C9 H9B . . 108.0 ?
O6 C10 O5 . . 122.0(5) ?
O6 C10 C11 . . 126.8(5) ?
O5 C10 C11 . . 111.2(5) ?
C10 C11 H11A . . 109.5 ?
C10 C11 H11B . . 109.5 ?
H11A C11 H11B . . 109.5 ?
C10 C11 H11C . . 109.5 ?
H11A C11 H11C . . 109.5 ?
H11B C11 H11C . . 109.5 ?
C25 O23 C28 . . 109.6(3) ?
C29 O24 H24 . . 109.5 ?
C30 O25 C27 . . 117.6(4) ?
C21 N21 C24 . . 121.7(3) ?
C21 N21 C25 . . 117.7(3) ?
C24 N21 C25 . . 119.9(3) ?
C22 N22 C21 . . 127.1(4) ?
C22 N22 H22 . . 116.4 ?
C21 N22 H22 . . 116.4 ?
O21 C21 N21 . . 124.0(4) ?
O21 C21 N22 . . 122.0(4) ?
N21 C21 N22 . . 114.0(4) ?
O22 C22 N22 . . 119.3(4) ?
O22 C22 C23 . . 125.5(4) ?
N22 C22 C23 . . 115.2(4) ?
C24 C23 C22 . . 119.4(4) ?
C24 C23 H23A . . 120.3 ?
C22 C23 H23A . . 120.3 ?
C23 C24 N21 . . 122.5(4) ?
C23 C24 H24A . . 118.7 ?
N21 C24 H24A . . 118.7 ?
O23 C25 N21 . . 108.2(3) ?
O23 C25 C26 . . 106.2(3) ?
N21 C25 C26 . . 113.1(3) ?
O23 C25 H25A . . 109.7 ?
N21 C25 H25A . . 109.7 ?
C26 C25 H25A . . 109.7 ?
C27 C26 C25 . . 102.5(3) ?
C27 C26 H26A . . 111.3 ?
C25 C26 H26A . . 111.3 ?
C27 C26 H26B . . 111.3 ?
C25 C26 H26B . . 111.3 ?
H26A C26 H26B . . 109.2 ?
O25 C27 C26 . . 106.8(3) ?
O25 C27 C28 . . 110.8(3) ?
C26 C27 C28 . . 104.6(3) ?
O25 C27 H27A . . 111.4 ?
C26 C27 H27A . . 111.4 ?
C28 C27 H27A . . 111.4 ?
O23 C28 C29 . . 108.8(4) ?
O23 C28 C27 . . 106.3(3) ?
C29 C28 C27 . . 115.4(4) ?
O23 C28 H28A . . 108.7 ?
C29 C28 H28A . . 108.7 ?
C27 C28 H28A . . 108.7 ?
O24 C29 C28 . . 111.1(4) ?
O24 C29 H29A . . 109.4 ?
C28 C29 H29A . . 109.4 ?
O24 C29 H29B . . 109.4 ?
C28 C29 H29B . . 109.4 ?
H29A C29 H29B . . 108.0 ?
O26 C30 O25 . . 122.4(5) ?
O26 C30 C31 . . 125.9(5) ?
O25 C30 C31 . . 111.6(5) ?
C30 C31 H31A . . 109.5 ?
C30 C31 H31B . . 109.5 ?
H31A C31 H31B . . 109.5 ?
C30 C31 H31C . . 109.5 ?
H31A C31 H31C . . 109.5 ?
H31B C31 H31C . . 109.5 ?

loop_
_geom_bond_atom_site_label_1
_geom_bond_atom_site_label_2
_geom_bond_site_symmetry_2
_geom_bond_distance
_geom_bond_publ_flag
O1 C1 . 1.223(5) ?
O2 C2 . 1.236(5) ?
O3 C5 . 1.421(5) ?
O3 C8 . 1.449(4) ?
O4 C9 . 1.425(5) ?
O4 H1 . 0.8200 ?
O5 C10 . 1.358(5) ?
O5 C7 . 1.449(5) ?
O6 C10 . 1.207(6) ?
N1 C4 . 1.367(5) ?
N1 C1 . 1.366(5) ?
N1 C5 . 1.467(4) ?
N2 C2 . 1.373(5) ?
N2 C1 . 1.376(4) ?
N2 H2 . 0.8600 ?
C2 C3 . 1.412(6) ?
C3 C4 . 1.336(5) ?
C3 H3A . 0.9300 ?
C4 H4A . 0.9300 ?
C5 C6 . 1.498(5) ?
C5 H5A . 0.9800 ?
C6 C7 . 1.532(5) ?
C6 H6A . 0.9700 ?
C6 H6B . 0.9700 ?
C7 C8 . 1.506(6) ?
C7 H7A . 0.9800 ?
C8 C9 . 1.519(6) ?
C8 H8A . 0.9800 ?
C9 H9A . 0.9700 ?
C9 H9B . 0.9700 ?
C10 C11 . 1.482(7) ?
C11 H11A . 0.9600 ?
C11 H11B . 0.9600 ?
C11 H11C . 0.9600 ?
O21 C21 . 1.212(5) ?
O22 C22 . 1.230(5) ?
O23 C25 . 1.404(4) ?
O23 C28 . 1.445(4) ?
O24 C29 . 1.425(5) ?
O24 H24 . 0.8200 ?
O25 C30 . 1.342(5) ?
O25 C27 . 1.447(5) ?
O26 C30 . 1.206(6) ?
N21 C21 . 1.375(5) ?
N21 C24 . 1.390(5) ?
N21 C25 . 1.464(5) ?
N22 C22 . 1.379(5) ?
N22 C21 . 1.392(5) ?
N22 H22 . 0.8600 ?
C22 C23 . 1.429(6) ?
C23 C24 . 1.337(5) ?
C23 H23A . 0.9300 ?
C24 H24A . 0.9300 ?
C25 C26 . 1.522(5) ?
C25 H25A . 0.9800 ?
C26 C27 . 1.488(5) ?
C26 H26A . 0.9700 ?
C26 H26B . 0.9700 ?
C27 C28 . 1.520(6) ?
C27 H27A . 0.9800 ?
C28 C29 . 1.517(7) ?
C28 H28A . 0.9800 ?
C29 H29A . 0.9700 ?
C29 H29B . 0.9700 ?
C30 C31 . 1.489(7) ?
C31 H31A . 0.9600 ?
C31 H31B . 0.9600 ?
C31 H31C . 0.9600 ?

loop_
_geom_hbond_atom_site_label_D
_geom_hbond_atom_site_label_H
_geom_hbond_atom_site_label_A
_geom_hbond_site_symmetry_A
_geom_hbond_distance_DH
_geom_hbond_distance_HA
_geom_hbond_distance_DA
_geom_hbond_angle_DHA
_geom_hbond_publ_flag
O4 H1 O1 1_545 0.82 1.98 2.798(5) 173 y
N2 H2 O22 2_657 0.86 1.982 2.803(5) 161 y
N22 H22 O2 2_657 0.86 1.99 2.817(5) 160 y
O24 H24 O21 1_565 0.82 2.02 2.828(5) 170 y
C3 H3A O22 2_647 0.93 2.24 3.117(6) 157 y
C23 H23A O2 2_667 0.93 2.39 3.254(5) 154 y
C24 H24A O21 1_565 0.93 2.59 3.381(5) 143 y
C31 H31B O26 4_646 0.96 2.56 3.428(8) 150 y

loop_
_geom_torsion_atom_site_label_1
_geom_torsion_atom_site_label_2
_geom_torsion_atom_site_label_3
_geom_torsion_atom_site_label_4
_geom_torsion_site_symmetry_1
_geom_torsion_site_symmetry_2
_geom_torsion_site_symmetry_3
_geom_torsion_site_symmetry_4
_geom_torsion
_geom_torsion_publ_flag
C4 N1 C1 O1 . . . . 179.5(4) ?
C5 N1 C1 O1 . . . . 2.5(6) ?
C4 N1 C1 N2 . . . . -3.3(6) ?
C5 N1 C1 N2 . . . . 179.8(3) ?
C2 N2 C1 O1 . . . . -179.8(4) ?
C2 N2 C1 N1 . . . . 3.0(6) ?
C1 N2 C2 O2 . . . . 178.5(4) ?
C1 N2 C2 C3 . . . . -1.3(7) ?
O2 C2 C3 C4 . . . . -179.8(5) ?
N2 C2 C3 C4 . . . . -0.1(7) ?
C2 C3 C4 N1 . . . . -0.5(8) ?
C1 N1 C4 C3 . . . . 2.3(7) ?
C5 N1 C4 C3 . . . . 179.2(4) ?
C8 O3 C5 N1 . . . . -144.8(3) ?
C8 O3 C5 C6 . . . . -22.1(4) ?
C4 N1 C5 O3 . . . . 36.1(5) ?
C1 N1 C5 O3 . . . . -146.9(3) ?
C4 N1 C5 C6 . . . . -81.4(5) ?
C1 N1 C5 C6 . . . . 95.6(5) ?
O3 C5 C6 C7 . . . . 31.3(4) ?
N1 C5 C6 C7 . . . . 149.2(3) ?
C10 O5 C7 C8 . . . . -78.8(5) ?
C10 O5 C7 C6 . . . . 167.8(3) ?
C5 C6 C7 O5 . . . . 90.1(4) ?
C5 C6 C7 C8 . . . . -28.7(4) ?
C5 O3 C8 C7 . . . . 3.2(4) ?
C5 O3 C8 C9 . . . . 127.3(4) ?
O5 C7 C8 O3 . . . . -99.0(4) ?
C6 C7 C8 O3 . . . . 16.3(4) ?
O5 C7 C8 C9 . . . . 140.2(4) ?
C6 C7 C8 C9 . . . . -104.5(4) ?
O3 C8 C9 O4 . . . . -72.2(5) ?
C7 C8 C9 O4 . . . . 47.4(6) ?
C7 O5 C10 O6 . . . . 5.4(7) ?
C7 O5 C10 C11 . . . . -175.3(4) ?
C24 N21 C21 O21 . . . . 175.5(4) ?
C25 N21 C21 O21 . . . . 4.8(6) ?
C24 N21 C21 N22 . . . . -4.2(6) ?
C25 N21 C21 N22 . . . . -174.8(3) ?
C22 N22 C21 O21 . . . . -177.5(4) ?
C22 N22 C21 N21 . . . . 2.1(6) ?
C21 N22 C22 O22 . . . . -179.5(4) ?
C21 N22 C22 C23 . . . . 0.1(7) ?
O22 C22 C23 C24 . . . . 179.3(4) ?
N22 C22 C23 C24 . . . . -0.3(6) ?
C22 C23 C24 N21 . . . . -1.8(7) ?
C21 N21 C24 C23 . . . . 4.3(6) ?
C25 N21 C24 C23 . . . . 174.7(4) ?
C28 O23 C25 N21 . . . . -144.4(3) ?
C28 O23 C25 C26 . . . . -22.7(4) ?
C21 N21 C25 O23 . . . . -151.1(3) ?
C24 N21 C25 O23 . . . . 38.1(5) ?
C21 N21 C25 C26 . . . . 91.5(4) ?
C24 N21 C25 C26 . . . . -79.3(5) ?
O23 C25 C26 C27 . . . . 32.7(4) ?
N21 C25 C26 C27 . . . . 151.3(3) ?
C30 O25 C27 C26 . . . . 170.3(4) ?
C30 O25 C27 C28 . . . . -76.3(5) ?
C25 C26 C27 O25 . . . . 88.0(4) ?
C25 C26 C27 C28 . . . . -29.6(4) ?
C25 O23 C28 C29 . . . . 128.5(4) ?
C25 O23 C28 C27 . . . . 3.6(4) ?
O25 C27 C28 O23 . . . . -97.5(4) ?
C26 C27 C28 O23 . . . . 17.3(4) ?
O25 C27 C28 C29 . . . . 141.8(4) ?
C26 C27 C28 C29 . . . . -103.5(4) ?
O23 C28 C29 O24 . . . . -68.0(5) ?
C27 C28 C29 O24 . . . . 51.4(5) ?
C27 O25 C30 O26 . . . . 6.2(7) ?
C27 O25 C30 C31 . . . . -174.6(4) ?
